data_7041229
loop_
_publ_author_name
'Behnia, Ava'
'Boyle, Paul D.'
'Fard, Mahmood A.'
'Blacquiere, Johanna M.'
'Puddephatt, Richard J.'

_publ_section_title
;
 Pincer-plus-one ligands in self-assembly with palladium(ii): a molecular
 square and a molecular tetrahedron.
;
_journal_issue 48
_journal_name_full 'Dalton transactions (Cambridge, England : 2003)'
_journal_page_first 19485
_journal_page_last 19490
_journal_paper_doi 10.1039/c6dt04264c
_journal_volume 45
_journal_year 2016
_chemical_formula_sum 'C63 H54 N8 O9 Pd4'
_chemical_formula_weight 1492.74
_space_group_crystal_system monoclinic
_space_group_IT_number 13
_space_group_name_Hall '-P 2yac'
_space_group_name_H-M_alt 'P 1 2/n 1'
_symmetry_space_group_name_Hall '-P 2yac'
_symmetry_space_group_name_H-M 'P 1 2/n 1'
_atom_sites_solution_hydrogens geom
_atom_sites_solution_primary dual
_atom_sites_solution_secondary difmap
_audit_block_doi 10.5517/ccdc.csd.cc1mfb7m
_audit_creation_method SHELXL-2014/7
_audit_update_record
;
2016-09-02 deposited with the CCDC.
2016-11-21 downloaded from the CCDC.
;
_cell_angle_alpha 90
_cell_angle_beta 102.658(11)
_cell_angle_gamma 90
_cell_formula_units_Z 2
_cell_length_a 13.327(4)
_cell_length_b 8.686(3)
_cell_length_c 25.305(7)
_cell_measurement_reflns_used 9934
_cell_measurement_temperature 110
_cell_measurement_theta_max 31.74
_cell_measurement_theta_min 2.49
_cell_volume 2858.1(15)
_computing_cell_refinement SAINT
_computing_data_collection Apex2
_computing_data_reduction SAINT
_computing_molecular_graphics NRCVAX
_computing_publication_material cif2tables.py
_computing_structure_refinement SHELXL-2014
_computing_structure_solution SHELXT
_diffrn_ambient_temperature 110
_diffrn_detector 'CCD plate'
_diffrn_detector_type 'Bruker Apex2'
_diffrn_measured_fraction_theta_full 0.999
_diffrn_measured_fraction_theta_max 0.994
_diffrn_measurement_device '\k-geometry diffractometer'
_diffrn_measurement_device_type 'Bruker Kappa Axis Apex2'
_diffrn_measurement_method 'phi and omega scans'
_diffrn_radiation_type MoK\a
_diffrn_radiation_wavelength 0.71073
_diffrn_reflns_av_R_equivalents 0.0760
_diffrn_reflns_av_unetI/netI 0.0609
_diffrn_reflns_Laue_measured_fraction_full 0.999
_diffrn_reflns_Laue_measured_fraction_max 0.994
_diffrn_reflns_limit_h_max 20
_diffrn_reflns_limit_h_min -20
_diffrn_reflns_limit_k_max 12
_diffrn_reflns_limit_k_min -13
_diffrn_reflns_limit_l_max 33
_diffrn_reflns_limit_l_min -38
_diffrn_reflns_number 88521
_diffrn_reflns_point_group_measured_fraction_full 0.999
_diffrn_reflns_point_group_measured_fraction_max 0.994
_diffrn_reflns_theta_full 25.242
_diffrn_reflns_theta_max 33.196
_diffrn_reflns_theta_min 2.486
_diffrn_source 'sealed tube'
_exptl_absorpt_coefficient_mu 1.305
_exptl_absorpt_correction_T_max 0.7465
_exptl_absorpt_correction_T_min 0.6238
_exptl_absorpt_correction_type multi-scan
_exptl_absorpt_process_details SADABS
_exptl_crystal_colour red
_exptl_crystal_density_diffrn 1.735
_exptl_crystal_description plate
_exptl_crystal_F_000 1488
_exptl_crystal_recrystallization_method 'Re-crystallisation from solvent: acetone'
_exptl_crystal_size_max 0.213
_exptl_crystal_size_mid 0.104
_exptl_crystal_size_min 0.024
_refine_diff_density_max 1.100
_refine_diff_density_min -1.601
_refine_diff_density_rms 0.152
_refine_ls_extinction_method none
_refine_ls_goodness_of_fit_ref 1.060
_refine_ls_hydrogen_treatment constr
_refine_ls_matrix_type full
_refine_ls_number_parameters 406
_refine_ls_number_reflns 10882
_refine_ls_number_restraints 38
_refine_ls_restrained_S_all 1.058
_refine_ls_R_factor_all 0.0847
_refine_ls_R_factor_gt 0.0509
_refine_ls_shift/su_max 0.003
_refine_ls_shift/su_mean 0.000
_refine_ls_structure_factor_coef Fsqd
_refine_ls_weighting_details 'w=1/[\s^2^(Fo^2^)+(0.0348P)^2^+8.4179P] where P=(Fo^2^+2Fc^2^)/3'
_refine_ls_weighting_scheme calc
_refine_ls_wR_factor_gt 0.1101
_refine_ls_wR_factor_ref 0.1228
_reflns_Friedel_coverage 0.000
_reflns_number_gt 7376
_reflns_number_total 10882
_reflns_threshold_expression 'I > 2\s(I)'
_cod_data_source_file c6dt04264c1.cif
_cod_data_source_block 3
_cod_depositor_comments 'Adding full bibliography for 7041229--7041231.cif.'
_cod_original_cell_volume 2857.9(16)
_cod_database_code 7041229
_shelx_shelxl_version_number 2014/7
_shelx_space_group_comment
;
The symmetry employed for this shelxl refinement is uniquely defined
by the following loop, which should always be used as a source of
symmetry information in preference to the above space-group names.
They are only intended as comments.
;
_shelx_estimated_absorpt_t_min 0.768
_shelx_estimated_absorpt_t_max 0.969

loop_
_space_group_symop_operation_xyz
'x, y, z'
'-x+1/2, y, -z+1/2'
'-x, -y, -z'
'x-1/2, -y, z-1/2'

loop_
_atom_site_label
_atom_site_type_symbol
_atom_site_fract_x
_atom_site_fract_y
_atom_site_fract_z
_atom_site_U_iso_or_equiv
_atom_site_adp_type
_atom_site_occupancy
_atom_site_site_symmetry_order
_atom_site_calc_flag
_atom_site_refinement_flags_posn
_atom_site_refinement_flags_adp
_atom_site_refinement_flags_occupancy
_atom_site_disorder_assembly
_atom_site_disorder_group
Pd1 Pd 0.46687(2) 0.61042(3) 0.76290(2) 0.02367(7) Uani 1 1 d . . . . .
Pd2 Pd 0.82857(2) 0.40877(3) 0.90408(2) 0.02548(8) Uani 1 1 d . . . . .
O1 O 0.4010(3) 0.8105(3) 0.74083(11) 0.0386(7) Uani 1 1 d . . . . .
O2 O 0.5324(2) 0.4095(3) 0.78511(10) 0.0292(6) Uani 1 1 d . . . . .
O3 O 0.8062(3) 0.2154(3) 0.94061(11) 0.0386(7) Uani 1 1 d . . . . .
O4 O 0.8525(2) 0.6029(3) 0.86842(10) 0.0269(6) Uani 1 1 d . . . . .
N1 N 0.5153(3) 0.3731(4) 0.57658(11) 0.0257(7) Uani 1 1 d . . . . .
N2 N 0.4631(2) 0.5857(4) 0.68564(11) 0.0225(6) Uani 1 1 d . . . . .
N3 N 0.4543(3) 0.6457(4) 0.84171(12) 0.0285(7) Uani 1 1 d . . . . .
N4 N 0.6791(3) 0.4362(4) 0.89522(11) 0.0264(7) Uani 1 1 d . . . . .
C1 C 0.4769(4) 0.3172(5) 0.52581(14) 0.0348(10) Uani 1 1 d . . . . .
H1 H 0.5242 0.2814 0.5055 0.042 Uiso 1 1 calc R U . . .
C2 C 0.3746(4) 0.3096(5) 0.50256(14) 0.0380(11) Uani 1 1 d . . . . .
H2 H 0.3520 0.2689 0.4671 0.046 Uiso 1 1 calc R U . . .
C3 C 0.3043(4) 0.3619(5) 0.53114(16) 0.0370(10) Uani 1 1 d . . . . .
H3 H 0.2327 0.3622 0.5154 0.044 Uiso 1 1 calc R U . . .
C4 C 0.3416(4) 0.4141(5) 0.58386(15) 0.0322(9) Uani 1 1 d . . . . .
H4 H 0.2948 0.4479 0.6048 0.039 Uiso 1 1 calc R U . . .
C5 C 0.4471(3) 0.4173(4) 0.60608(13) 0.0245(7) Uani 1 1 d . . . . .
C6 C 0.4845(3) 0.4531(4) 0.66502(13) 0.0247(7) Uani 1 1 d . . . . .
C7 C 0.4282(3) 0.7217(4) 0.65639(14) 0.0244(7) Uani 1 1 d . . . . .
C8 C 0.3969(4) 0.8360(5) 0.68851(17) 0.0379(10) Uani 1 1 d . . . . .
C9 C 0.3616(6) 0.9766(6) 0.6643(2) 0.071(2) Uani 1 1 d . . . . .
H9 H 0.3371 1.0536 0.6850 0.085 Uiso 1 1 calc R U . . .
C10 C 0.3621(5) 1.0042(6) 0.6108(2) 0.0649(18) Uani 1 1 d . . . . .
H10 H 0.3377 1.1001 0.5950 0.078 Uiso 1 1 calc R U . . .
C11 C 0.3975(4) 0.8946(5) 0.57970(18) 0.0406(11) Uani 1 1 d . . . . .
H11 H 0.3984 0.9155 0.5429 0.049 Uiso 1 1 calc R U . . .
C12 C 0.4315(3) 0.7552(5) 0.60249(15) 0.0274(8) Uani 1 1 d . . . . .
H12 H 0.4575 0.6806 0.5815 0.033 Uiso 1 1 calc R U . . .
C13 C 0.5302(3) 0.3281(5) 0.69504(13) 0.0278(8) Uani 1 1 d . . . . .
H13 H 0.5462 0.2427 0.6749 0.033 Uiso 1 1 calc R U . . .
C14 C 0.5554(3) 0.3126(5) 0.75158(14) 0.0301(9) Uani 1 1 d . . . . .
C15 C 0.6111(4) 0.1720(5) 0.77659(16) 0.0443(12) Uani 1 1 d . . . . .
H15A H 0.6783 0.2016 0.7986 0.066 Uiso 1 1 calc R U . . .
H15B H 0.6208 0.1012 0.7480 0.066 Uiso 1 1 calc R U . . .
H15C H 0.5706 0.1210 0.7995 0.066 Uiso 1 1 calc R U . . .
C16 C 0.3646(3) 0.7020(5) 0.84879(16) 0.0327(9) Uani 1 1 d . . . . .
H16 H 0.3141 0.7325 0.8179 0.039 Uiso 1 1 calc R U . . .
C17 C 0.3430(4) 0.7172(5) 0.89982(17) 0.0382(11) Uani 1 1 d . . . . .
H17 H 0.2788 0.7580 0.9037 0.046 Uiso 1 1 calc R U . . .
C18 C 0.4150(4) 0.6729(6) 0.94447(16) 0.0405(12) Uani 1 1 d . . . . .
H18 H 0.4014 0.6806 0.9797 0.049 Uiso 1 1 calc R U . . .
C19 C 0.5074(4) 0.6170(5) 0.93723(16) 0.0365(10) Uani 1 1 d . . . . .
H19 H 0.5584 0.5858 0.9678 0.044 Uiso 1 1 calc R U . . .
C20 C 0.5270(3) 0.6057(5) 0.88564(15) 0.0295(9) Uani 1 1 d . . . . .
C21 C 0.6336(3) 0.5682(5) 0.87914(14) 0.0266(8) Uani 1 1 d . . . . .
C22 C 0.6335(4) 0.3025(5) 0.91206(15) 0.0344(10) Uani 1 1 d . . . . .
C23 C 0.7065(4) 0.1928(5) 0.93726(17) 0.0387(11) Uani 1 1 d . . . . .
C24 C 0.6729(5) 0.0554(6) 0.9572(2) 0.0553(15) Uani 1 1 d . . . . .
H24 H 0.7216 -0.0168 0.9758 0.066 Uiso 1 1 calc R U . . .
C25 C 0.5699(6) 0.0258(6) 0.9499(2) 0.0656(19) Uani 1 1 d . . . . .
H25 H 0.5475 -0.0668 0.9636 0.079 Uiso 1 1 calc R U . . .
C26 C 0.4976(5) 0.1305(7) 0.9224(2) 0.0617(18) Uani 1 1 d . . . . .
H26 H 0.4264 0.1078 0.9171 0.074 Uiso 1 1 calc R U . . .
C27 C 0.5287(4) 0.2674(6) 0.90279(17) 0.0427(12) Uani 1 1 d . . . . .
H27 H 0.4791 0.3368 0.8832 0.051 Uiso 1 1 calc R U . . .
C28 C 0.6803(3) 0.6933(5) 0.85821(14) 0.0272(8) Uani 1 1 d . . . . .
H28 H 0.6378 0.7802 0.8468 0.033 Uiso 1 1 calc R U . . .
C29 C 0.7812(3) 0.7036(5) 0.85240(14) 0.0278(8) Uani 1 1 d . . . . .
C30 C 0.8165(4) 0.8453(5) 0.8272(2) 0.0414(11) Uani 1 1 d . . . . .
H30A H 0.8657 0.9023 0.8548 0.062 Uiso 1 1 calc R U . . .
H30B H 0.7571 0.9110 0.8126 0.062 Uiso 1 1 calc R U . . .
H30C H 0.8497 0.8148 0.7979 0.062 Uiso 1 1 calc R U . . .
O1S O 0.249(5) 0.354(3) 0.743(2) 0.0400(17) Uani 0.149(18) 1 d . U P A -1
C1S C 0.193(4) 0.329(6) 0.6576(19) 0.038(8) Uani 0.149(18) 1 d . U P A -1
H1S1 H 0.1549 0.2520 0.6327 0.057 Uiso 0.149(18) 1 calc R U P A -1
H1S2 H 0.1551 0.4259 0.6536 0.057 Uiso 0.149(18) 1 calc R U P A -1
H1S3 H 0.2608 0.3451 0.6491 0.057 Uiso 0.149(18) 1 calc R U P A -1
C2S C 0.2057(8) 0.2782(12) 0.7084(4) 0.0400(17) Uani 0.149(18) 1 d . U P A -1
C3S C 0.1595(9) 0.1228(12) 0.7074(4) 0.049(2) Uani 0.149(18) 1 d . U P A -1
H3S1 H 0.1281 0.0945 0.6700 0.074 Uiso 0.149(18) 1 calc R U P A -1
H3S2 H 0.2131 0.0480 0.7227 0.074 Uiso 0.149(18) 1 calc R U P A -1
H3S3 H 0.1067 0.1232 0.7290 0.074 Uiso 0.149(18) 1 calc R U P A -1
O1S' O 0.2092(11) 0.3558(17) 0.6692(6) 0.0400(17) Uani 0.351(18) 1 d . U P A -2
C1S' C 0.249(2) 0.334(3) 0.7695(10) 0.062(7) Uani 0.351(18) 1 d . U P A -2
H1S4 H 0.2384 0.2530 0.7946 0.093 Uiso 0.351(18) 1 calc R U P A -2
H1S5 H 0.3232 0.3552 0.7749 0.093 Uiso 0.351(18) 1 calc R U P A -2
H1S6 H 0.2135 0.4278 0.7763 0.093 Uiso 0.351(18) 1 calc R U P A -2
C2S' C 0.2057(8) 0.2782(12) 0.7084(4) 0.0400(17) Uani 0.351(18) 1 d . U P A -2
C3S' C 0.1595(9) 0.1228(12) 0.7074(4) 0.049(2) Uani 0.351(18) 1 d . U P A -2
H3S4 H 0.1667 0.0853 0.7446 0.074 Uiso 0.351(18) 1 calc R U P A -2
H3S5 H 0.0864 0.1281 0.6897 0.074 Uiso 0.351(18) 1 calc R U P A -2
H3S6 H 0.1948 0.0523 0.6873 0.074 Uiso 0.351(18) 1 calc R U P A -2

loop_
_atom_site_aniso_label
_atom_site_aniso_U_11
_atom_site_aniso_U_22
_atom_site_aniso_U_33
_atom_site_aniso_U_23
_atom_site_aniso_U_13
_atom_site_aniso_U_12
Pd1 0.02450(16) 0.02482(14) 0.02620(12) -0.00523(10) 0.01532(11) -0.00138(11)
Pd2 0.03386(19) 0.02396(14) 0.02283(11) 0.00385(9) 0.01538(11) -0.00125(12)
O1 0.060(2) 0.0243(14) 0.0416(14) -0.0007(11) 0.0334(15) 0.0061(14)
O2 0.0329(17) 0.0325(15) 0.0240(11) -0.0058(10) 0.0102(11) 0.0036(12)
O3 0.059(2) 0.0267(15) 0.0394(14) 0.0064(11) 0.0298(15) -0.0010(14)
O4 0.0257(15) 0.0286(14) 0.0289(11) 0.0104(10) 0.0113(10) 0.0002(11)
N1 0.0324(19) 0.0229(15) 0.0248(13) -0.0016(11) 0.0128(13) -0.0021(14)
N2 0.0199(16) 0.0240(15) 0.0271(13) -0.0014(11) 0.0126(12) 0.0001(12)
N3 0.0300(19) 0.0296(17) 0.0307(14) -0.0085(12) 0.0174(13) -0.0049(14)
N4 0.0284(19) 0.0311(17) 0.0237(12) -0.0015(11) 0.0145(12) -0.0064(14)
C1 0.053(3) 0.033(2) 0.0221(15) -0.0060(14) 0.0154(17) -0.010(2)
C2 0.056(3) 0.033(2) 0.0214(15) 0.0042(14) 0.0025(17) -0.013(2)
C3 0.040(3) 0.032(2) 0.0323(18) 0.0053(16) -0.0052(17) -0.005(2)
C4 0.038(3) 0.027(2) 0.0300(17) 0.0038(14) 0.0054(16) 0.0037(18)
C5 0.029(2) 0.0221(17) 0.0233(14) -0.0019(12) 0.0080(14) -0.0003(15)
C6 0.025(2) 0.0282(19) 0.0240(14) -0.0049(13) 0.0109(14) 0.0006(15)
C7 0.022(2) 0.0216(17) 0.0337(16) -0.0017(13) 0.0142(15) -0.0024(14)
C8 0.055(3) 0.026(2) 0.043(2) 0.0007(16) 0.032(2) 0.002(2)
C9 0.143(6) 0.022(2) 0.071(3) 0.012(2) 0.074(4) 0.021(3)
C10 0.117(6) 0.028(2) 0.066(3) 0.016(2) 0.057(4) 0.017(3)
C11 0.057(3) 0.027(2) 0.046(2) 0.0098(17) 0.029(2) 0.002(2)
C12 0.027(2) 0.0261(19) 0.0330(17) -0.0012(14) 0.0161(16) -0.0029(16)
C13 0.035(2) 0.0279(19) 0.0223(14) -0.0043(13) 0.0101(15) 0.0057(17)
C14 0.033(2) 0.036(2) 0.0227(14) -0.0032(14) 0.0087(15) 0.0074(18)
C15 0.068(4) 0.036(2) 0.0324(18) 0.0041(17) 0.019(2) 0.020(2)
C16 0.028(2) 0.038(2) 0.0384(19) -0.0126(17) 0.0200(17) -0.0054(18)
C17 0.031(2) 0.047(3) 0.044(2) -0.0229(19) 0.0243(19) -0.014(2)
C18 0.034(3) 0.060(3) 0.0343(18) -0.0247(19) 0.0231(18) -0.021(2)
C19 0.035(3) 0.050(3) 0.0295(17) -0.0150(17) 0.0179(17) -0.013(2)
C20 0.029(2) 0.034(2) 0.0312(16) -0.0109(15) 0.0191(16) -0.0111(17)
C21 0.028(2) 0.030(2) 0.0254(15) -0.0045(13) 0.0136(14) -0.0078(16)
C22 0.050(3) 0.029(2) 0.0336(17) -0.0087(15) 0.0294(18) -0.0154(19)
C23 0.060(3) 0.027(2) 0.041(2) -0.0024(16) 0.036(2) -0.011(2)
C24 0.090(5) 0.030(2) 0.063(3) 0.001(2) 0.053(3) -0.013(3)
C25 0.105(5) 0.032(3) 0.082(4) -0.008(3) 0.067(4) -0.025(3)
C26 0.081(5) 0.050(3) 0.071(3) -0.023(3) 0.055(3) -0.038(3)
C27 0.055(3) 0.041(3) 0.041(2) -0.0157(18) 0.032(2) -0.024(2)
C28 0.023(2) 0.032(2) 0.0296(16) 0.0006(14) 0.0109(15) -0.0023(16)
C29 0.027(2) 0.0274(19) 0.0306(16) 0.0089(14) 0.0095(15) 0.0006(16)
C30 0.026(2) 0.040(3) 0.059(3) 0.025(2) 0.011(2) 0.001(2)
O1S 0.038(4) 0.042(4) 0.044(4) 0.007(3) 0.016(3) 0.006(3)
C1S 0.04(2) 0.035(13) 0.039(7) 0.003(6) 0.012(7) -0.003(12)
C2S 0.038(4) 0.042(4) 0.044(4) 0.007(3) 0.016(3) 0.006(3)
C3S 0.063(7) 0.048(4) 0.034(4) 0.010(3) 0.004(4) -0.003(4)
O1S' 0.038(4) 0.042(4) 0.044(4) 0.007(3) 0.016(3) 0.006(3)
C1S' 0.069(14) 0.070(13) 0.046(8) 0.002(6) 0.009(7) -0.030(11)
C2S' 0.038(4) 0.042(4) 0.044(4) 0.007(3) 0.016(3) 0.006(3)
C3S' 0.063(7) 0.048(4) 0.034(4) 0.010(3) 0.004(4) -0.003(4)

loop_
_atom_type_symbol
_atom_type_description
_atom_type_scat_dispersion_real
_atom_type_scat_dispersion_imag
_atom_type_scat_source
C C 0.0033 0.0016 'International Tables Vol C Tables 4.2.6.8 and 6.1.1.4'
H H 0.0000 0.0000 'International Tables Vol C Tables 4.2.6.8 and 6.1.1.4'
N N 0.0061 0.0033 'International Tables Vol C Tables 4.2.6.8 and 6.1.1.4'
O O 0.0106 0.0060 'International Tables Vol C Tables 4.2.6.8 and 6.1.1.4'
Pd Pd -0.9988 1.0072 'International Tables Vol C Tables 4.2.6.8 and 6.1.1.4'

loop_
_geom_angle_atom_site_label_1
_geom_angle_atom_site_label_2
_geom_angle_atom_site_label_3
_geom_angle
_geom_angle_site_symmetry_3
N2 Pd1 O1 84.34(12) .
N2 Pd1 O2 95.74(11) .
O1 Pd1 O2 179.78(13) .
N2 Pd1 N3 173.59(14) .
O1 Pd1 N3 91.01(13) .
O2 Pd1 N3 88.90(12) .
N4 Pd2 O3 84.46(14) .
N4 Pd2 O4 96.06(12) .
O3 Pd2 O4 179.18(14) .
N4 Pd2 N1 172.69(11) 2_656
O3 Pd2 N1 90.54(13) 2_656
O4 Pd2 N1 88.89(12) 2_656
C8 O1 Pd1 110.4(2) .
C14 O2 Pd1 123.2(2) .
C23 O3 Pd2 110.4(3) .
C29 O4 Pd2 122.8(2) .
C5 N1 C1 117.5(4) .
C5 N1 Pd2 126.5(3) 2_656
C1 N1 Pd2 115.4(3) 2_656
C6 N2 C7 126.5(3) .
C6 N2 Pd1 122.0(2) .
C7 N2 Pd1 111.3(2) .
C16 N3 C20 119.0(3) .
C16 N3 Pd1 116.6(3) .
C20 N3 Pd1 124.2(3) .
C21 N4 C22 127.3(4) .
C21 N4 Pd2 121.7(3) .
C22 N4 Pd2 110.8(3) .
C2 C1 N1 123.8(4) .
C2 C1 H1 118.1 .
N1 C1 H1 118.1 .
C1 C2 C3 119.2(4) .
C1 C2 H2 120.4 .
C3 C2 H2 120.4 .
C2 C3 C4 117.9(4) .
C2 C3 H3 121.0 .
C4 C3 H3 121.0 .
C3 C4 C5 120.6(4) .
C3 C4 H4 119.7 .
C5 C4 H4 119.7 .
N1 C5 C4 120.8(3) .
N1 C5 C6 119.4(3) .
C4 C5 C6 119.5(3) .
N2 C6 C13 125.0(3) .
N2 C6 C5 121.3(3) .
C13 C6 C5 113.2(3) .
C8 C7 C12 119.5(4) .
C8 C7 N2 113.1(3) .
C12 C7 N2 127.1(3) .
O1 C8 C9 121.2(4) .
O1 C8 C7 120.3(4) .
C9 C8 C7 118.5(4) .
C10 C9 C8 120.6(4) .
C10 C9 H9 119.7 .
C8 C9 H9 119.7 .
C9 C10 C11 121.1(5) .
C9 C10 H10 119.4 .
C11 C10 H10 119.4 .
C12 C11 C10 119.3(4) .
C12 C11 H11 120.3 .
C10 C11 H11 120.3 .
C11 C12 C7 120.9(4) .
C11 C12 H12 119.6 .
C7 C12 H12 119.6 .
C6 C13 C14 127.7(3) .
C6 C13 H13 116.1 .
C14 C13 H13 116.1 .
O2 C14 C13 125.1(4) .
O2 C14 C15 115.2(3) .
C13 C14 C15 119.7(3) .
C14 C15 H15A 109.5 .
C14 C15 H15B 109.5 .
H15A C15 H15B 109.5 .
C14 C15 H15C 109.5 .
H15A C15 H15C 109.5 .
H15B C15 H15C 109.5 .
N3 C16 C17 122.1(4) .
N3 C16 H16 118.9 .
C17 C16 H16 118.9 .
C18 C17 C16 119.4(4) .
C18 C17 H17 120.3 .
C16 C17 H17 120.3 .
C17 C18 C19 118.5(4) .
C17 C18 H18 120.8 .
C19 C18 H18 120.8 .
C18 C19 C20 120.6(4) .
C18 C19 H19 119.7 .
C20 C19 H19 119.7 .
N3 C20 C19 120.4(4) .
N3 C20 C21 119.4(3) .
C19 C20 C21 119.7(4) .
N4 C21 C28 125.1(4) .
N4 C21 C20 122.4(3) .
C28 C21 C20 112.3(4) .
C27 C22 C23 119.6(4) .
C27 C22 N4 127.3(4) .
C23 C22 N4 112.9(4) .
O3 C23 C24 119.7(5) .
O3 C23 C22 120.7(4) .
C24 C23 C22 119.5(5) .
C25 C24 C23 120.0(6) .
C25 C24 H24 120.0 .
C23 C24 H24 120.0 .
C24 C25 C26 120.5(5) .
C24 C25 H25 119.7 .
C26 C25 H25 119.7 .
C27 C26 C25 120.7(6) .
C27 C26 H26 119.7 .
C25 C26 H26 119.7 .
C26 C27 C22 119.5(6) .
C26 C27 H27 120.2 .
C22 C27 H27 120.2 .
C29 C28 C21 127.4(4) .
C29 C28 H28 116.3 .
C21 C28 H28 116.3 .
O4 C29 C28 126.0(4) .
O4 C29 C30 114.1(4) .
C28 C29 C30 119.8(4) .
C29 C30 H30A 109.5 .
C29 C30 H30B 109.5 .
H30A C30 H30B 109.5 .
C29 C30 H30C 109.5 .
H30A C30 H30C 109.5 .
H30B C30 H30C 109.5 .
C2S C1S H1S1 109.5 .
C2S C1S H1S2 109.5 .
H1S1 C1S H1S2 109.5 .
C2S C1S H1S3 109.5 .
H1S1 C1S H1S3 109.5 .
H1S2 C1S H1S3 109.5 .
O1S C2S C1S 119(3) .
O1S C2S C3S 133(2) .
C1S C2S C3S 109(3) .
C2S C3S H3S1 109.5 .
C2S C3S H3S2 109.5 .
H3S1 C3S H3S2 109.5 .
C2S C3S H3S3 109.5 .
H3S1 C3S H3S3 109.5 .
H3S2 C3S H3S3 109.5 .
C2S' C1S' H1S4 109.5 .
C2S' C1S' H1S5 109.5 .
H1S4 C1S' H1S5 109.5 .
C2S' C1S' H1S6 109.5 .
H1S4 C1S' H1S6 109.5 .
H1S5 C1S' H1S6 109.5 .
O1S' C2S' C3S' 125.7(13) .
O1S' C2S' C1S' 123.5(12) .
C3S' C2S' C1S' 110.8(12) .
C2S' C3S' H3S4 109.5 .
C2S' C3S' H3S5 109.5 .
H3S4 C3S' H3S5 109.5 .
C2S' C3S' H3S6 109.5 .
H3S4 C3S' H3S6 109.5 .
H3S5 C3S' H3S6 109.5 .

loop_
_geom_bond_atom_site_label_1
_geom_bond_atom_site_label_2
_geom_bond_distance
_geom_bond_site_symmetry_2
Pd1 N2 1.957(3) .
Pd1 O1 1.971(3) .
Pd1 O2 1.977(3) .
Pd1 N3 2.061(3) .
Pd2 N4 1.970(3) .
Pd2 O3 1.971(3) .
Pd2 O4 1.971(3) .
Pd2 N1 2.054(4) 2_656
O1 C8 1.332(5) .
O2 C14 1.279(4) .
O3 C23 1.327(6) .
O4 C29 1.290(5) .
N1 C5 1.352(5) .
N1 C1 1.364(5) .
N1 Pd2 2.054(4) 2_656
N2 C6 1.321(5) .
N2 C7 1.417(5) .
N3 C16 1.339(5) .
N3 C20 1.351(5) .
N4 C21 1.319(5) .
N4 C22 1.419(5) .
C1 C2 1.363(7) .
C1 H1 0.9500 .
C2 C3 1.379(7) .
C2 H2 0.9500 .
C3 C4 1.394(5) .
C3 H3 0.9500 .
C4 C5 1.394(6) .
C4 H4 0.9500 .
C5 C6 1.498(5) .
C6 C13 1.387(5) .
C7 C8 1.404(5) .
C7 C12 1.404(5) .
C8 C9 1.401(7) .
C9 C10 1.376(7) .
C9 H9 0.9500 .
C10 C11 1.382(7) .
C10 H10 0.9500 .
C11 C12 1.374(6) .
C11 H11 0.9500 .
C12 H12 0.9500 .
C13 C14 1.402(5) .
C13 H13 0.9500 .
C14 C15 1.496(6) .
C15 H15A 0.9800 .
C15 H15B 0.9800 .
C15 H15C 0.9800 .
C16 C17 1.389(5) .
C16 H16 0.9500 .
C17 C18 1.367(7) .
C17 H17 0.9500 .
C18 C19 1.372(6) .
C18 H18 0.9500 .
C19 C20 1.390(5) .
C19 H19 0.9500 .
C20 C21 1.502(6) .
C21 C28 1.411(5) .
C22 C27 1.398(7) .
C22 C23 1.411(7) .
C23 C24 1.407(6) .
C24 C25 1.368(9) .
C24 H24 0.9500 .
C25 C26 1.395(9) .
C25 H25 0.9500 .
C26 C27 1.386(7) .
C26 H26 0.9500 .
C27 H27 0.9500 .
C28 C29 1.387(5) .
C28 H28 0.9500 .
C29 C30 1.508(5) .
C30 H30A 0.9800 .
C30 H30B 0.9800 .
C30 H30C 0.9800 .
O1S C2S 1.15(5) .
C1S C2S 1.33(5) .
C1S H1S1 0.9800 .
C1S H1S2 0.9800 .
C1S H1S3 0.9800 .
C2S C3S 1.481(15) .
C3S H3S1 0.9800 .
C3S H3S2 0.9800 .
C3S H3S3 0.9800 .
O1S' C2S' 1.210(17) .
C1S' C2S' 1.60(3) .
C1S' H1S4 0.9800 .
C1S' H1S5 0.9800 .
C1S' H1S6 0.9800 .
C2S' C3S' 1.481(15) .
C3S' H3S4 0.9800 .
C3S' H3S5 0.9800 .
C3S' H3S6 0.9800 .

loop_
_geom_hbond_atom_site_label_D
_geom_hbond_atom_site_label_H
_geom_hbond_atom_site_label_A
_geom_hbond_distance_DH
_geom_hbond_distance_HA
_geom_hbond_distance_DA
_geom_hbond_angle_DHA
_geom_hbond_site_symmetry_A
C1 H1 O3 0.95 2.44 2.964(6) 114.7 2_656
C4 H4 O1S' 0.95 2.32 3.115(14) 140.2 .
C16 H16 O1 0.95 2.57 3.028(5) 110.0 .
C27 H27 O1S' 0.95 2.57 3.380(17) 142.9 2_556
C1S H1S2 N3 0.98 2.42 3.39(5) 168.5 2_556
C3S' H3S4 O1 0.98 2.61 3.192(10) 118.4 2_546

loop_
_geom_torsion_atom_site_label_1
_geom_torsion_atom_site_label_2
_geom_torsion_atom_site_label_3
_geom_torsion_atom_site_label_4
_geom_torsion
_geom_torsion_site_symmetry_1
C5 N1 C1 C2 2.9(6) .
Pd2 N1 C1 C2 -169.0(3) 2_656
N1 C1 C2 C3 0.4(7) .
C1 C2 C3 C4 -2.8(6) .
C2 C3 C4 C5 1.9(6) .
C1 N1 C5 C4 -3.8(5) .
Pd2 N1 C5 C4 167.1(3) 2_656
C1 N1 C5 C6 169.3(3) .
Pd2 N1 C5 C6 -19.8(5) 2_656
C3 C4 C5 N1 1.5(6) .
C3 C4 C5 C6 -171.6(4) .
C7 N2 C6 C13 171.8(4) .
Pd1 N2 C6 C13 -13.0(6) .
C7 N2 C6 C5 -17.1(6) .
Pd1 N2 C6 C5 158.1(3) .
N1 C5 C6 N2 126.2(4) .
C4 C5 C6 N2 -60.6(5) .
N1 C5 C6 C13 -61.7(5) .
C4 C5 C6 C13 111.5(4) .
C6 N2 C7 C8 170.6(4) .
Pd1 N2 C7 C8 -5.0(4) .
C6 N2 C7 C12 -15.6(6) .
Pd1 N2 C7 C12 168.8(3) .
Pd1 O1 C8 C9 -174.4(5) .
Pd1 O1 C8 C7 5.5(5) .
C12 C7 C8 O1 -174.7(4) .
N2 C7 C8 O1 -0.4(6) .
C12 C7 C8 C9 5.2(7) .
N2 C7 C8 C9 179.5(5) .
O1 C8 C9 C10 177.0(6) .
C7 C8 C9 C10 -2.9(9) .
C8 C9 C10 C11 -0.2(11) .
C9 C10 C11 C12 0.9(10) .
C10 C11 C12 C7 1.6(7) .
C8 C7 C12 C11 -4.6(6) .
N2 C7 C12 C11 -178.0(4) .
N2 C6 C13 C14 4.9(7) .
C5 C6 C13 C14 -166.9(4) .
Pd1 O2 C14 C13 -5.8(6) .
Pd1 O2 C14 C15 176.0(3) .
C6 C13 C14 O2 5.9(7) .
C6 C13 C14 C15 -175.9(4) .
C20 N3 C16 C17 -1.6(6) .
Pd1 N3 C16 C17 173.8(3) .
N3 C16 C17 C18 -0.3(7) .
C16 C17 C18 C19 1.1(7) .
C17 C18 C19 C20 -0.1(7) .
C16 N3 C20 C19 2.6(6) .
Pd1 N3 C20 C19 -172.4(3) .
C16 N3 C20 C21 -169.6(4) .
Pd1 N3 C20 C21 15.3(5) .
C18 C19 C20 N3 -1.8(6) .
C18 C19 C20 C21 170.4(4) .
C22 N4 C21 C28 -174.0(3) .
Pd2 N4 C21 C28 11.0(5) .
C22 N4 C21 C20 11.1(5) .
Pd2 N4 C21 C20 -163.8(3) .
N3 C20 C21 N4 -124.1(4) .
C19 C20 C21 N4 63.6(5) .
N3 C20 C21 C28 60.4(5) .
C19 C20 C21 C28 -111.9(4) .
C21 N4 C22 C27 17.3(6) .
Pd2 N4 C22 C27 -167.3(3) .
C21 N4 C22 C23 -167.6(3) .
Pd2 N4 C22 C23 7.8(4) .
Pd2 O3 C23 C24 175.3(3) .
Pd2 O3 C23 C22 -2.4(4) .
C27 C22 C23 O3 171.8(3) .
N4 C22 C23 O3 -3.8(5) .
C27 C22 C23 C24 -5.9(6) .
N4 C22 C23 C24 178.6(4) .
O3 C23 C24 C25 -174.6(4) .
C22 C23 C24 C25 3.1(7) .
C23 C24 C25 C26 0.3(8) .
C24 C25 C26 C27 -1.0(8) .
C25 C26 C27 C22 -1.9(7) .
C23 C22 C27 C26 5.2(6) .
N4 C22 C27 C26 -179.9(4) .
N4 C21 C28 C29 -2.4(6) .
C20 C21 C28 C29 172.9(4) .
Pd2 O4 C29 C28 1.1(5) .
Pd2 O4 C29 C30 178.7(3) .
C21 C28 C29 O4 -4.6(6) .
C21 C28 C29 C30 177.9(4) .
